data_1004140
loop_
_publ_author_name
'Drache, M'
'Obbade, S'
'Wignacourt, J P'
'Conflant, P'

_publ_section_title
;
Structural and conductivity properties of Bi(0.775) Ln(0.225) O1.5
oxide conductors (Ln = La, Pr, Nd, Sm, Eu, Gd, Tb, Dy) with
rhombohedral Bi-Sr-O type
;
_journal_coden_ASTM JSSCBI
_journal_name_full 'Journal of Solid State Chemistry'
_journal_page_first 349
_journal_page_last 359
_journal_paper_doi 10.1006/jssc.1998.8043
_journal_volume 142
_journal_year 1999
_chemical_formula_structural 'Bi0.775 Gd0.225 O1.5'
_chemical_formula_sum 'Bi0.775 Gd0.225 O1.5'
_chemical_name_systematic 'Bismuth gadolinium oxide (0.78/0.23/1.5)'
_space_group_IT_number 166
_symmetry_cell_setting trigonal
_symmetry_space_group_name_Hall '-R 3 2"'
_symmetry_space_group_name_H-M 'R -3 m :H'
_cell_angle_alpha 90
_cell_angle_beta 90
_cell_angle_gamma 120
_cell_formula_units_Z 9
_cell_length_a 3.9724(3)
_cell_length_b 3.9724(3)
_cell_length_c 27.33899(100)
_cell_volume 373.6
_refine_ls_R_factor_all 0.064
_cod_original_sg_symbol_H-M 'R -3 m H'
_cod_original_formula_sum 'Bi.775 Gd.225 O1.5'
_cod_database_code 1004140

loop_
_symmetry_equiv_pos_as_xyz
x,y,z
-y,x-y,z
y-x,-x,z
-y,-x,z
x,x-y,z
y-x,y,z
-x,-y,-z
y,y-x,-z
x-y,x,-z
y,x,-z
-x,y-x,-z
x-y,-y,-z
1/3+x,2/3+y,2/3+z
2/3+x,1/3+y,1/3+z
1/3-y,2/3+x-y,2/3+z
2/3-y,1/3+x-y,1/3+z
1/3-x+y,2/3-x,2/3+z
2/3-x+y,1/3-x,1/3+z
1/3-y,2/3-x,2/3+z
2/3-y,1/3-x,1/3+z
1/3+x,2/3+x-y,2/3+z
2/3+x,1/3+x-y,1/3+z
1/3-x+y,2/3+y,2/3+z
2/3-x+y,1/3+y,1/3+z
1/3-x,2/3-y,2/3-z
2/3-x,1/3-y,1/3-z
1/3+y,2/3-x+y,2/3-z
2/3+y,1/3-x+y,1/3-z
1/3+x-y,2/3+x,2/3-z
2/3+x-y,1/3+x,1/3-z
1/3+y,2/3+x,2/3-z
2/3+y,1/3+x,1/3-z
1/3-x,2/3-x+y,2/3-z
2/3-x,1/3-x+y,1/3-z
1/3+x-y,2/3-y,2/3-z
2/3+x-y,1/3-y,1/3-z

loop_
_atom_site_label
_atom_site_type_symbol
_atom_site_symmetry_multiplicity
_atom_site_Wyckoff_symbol
_atom_site_fract_x
_atom_site_fract_y
_atom_site_fract_z
_atom_site_occupancy
_atom_site_attached_hydrogens
_atom_site_calc_flag
Bi1 Bi3+ 3 a 0. 0. 0. 0.325 0 d
Gd1 Gd3+ 3 a 0. 0. 0. 0.675 0 d
Bi2 Bi3+ 6 c 0. 0. 0.2252(1) 1. 0 d
O1 O2- 6 c 0. 0. 0.299(1) 1. 0 d
O2 O2- 6 c 0. 0. 0.091(1) 0.78(2) 0 d
O3 O2- 6 c 0. 0. 0.446(1) 0.47(2) 0 d

loop_
_atom_type_symbol
_atom_type_oxidation_number
Bi3+ 3.000
Gd3+ 3.000
O2- -2.000
